data_7224609
loop_
_publ_author_name
'Fu, Chaoying'
'B\'elanger-Gari\'epy, Francine'
'Perepichka, Dmitrii F.'

_publ_section_title
;
 Supramolecular ordering of difuryldiketopyrrolopyrrole: the effect of
 alkyl chains and inter-ring twisting
;
_journal_issue 23
_journal_name_full CrystEngComm
_journal_page_first 4285
_journal_paper_doi 10.1039/C6CE00383D
_journal_volume 18
_journal_year 2016
_chemical_formula_moiety 'C42 H64 N2 O4'
_chemical_formula_sum 'C42 H64 N2 O4'
_chemical_formula_weight 660.95
_chemical_properties_physical 'Oxygen-sensitive, Photo-sensitive'
_space_group_crystal_system monoclinic
_space_group_IT_number 14
_space_group_name_Hall '-P 2ybc'
_space_group_name_H-M_alt 'P 1 21/c 1'
_symmetry_space_group_name_Hall '-P 2ybc'
_symmetry_space_group_name_H-M 'P 1 21/c 1'
_atom_sites_solution_hydrogens geom
_atom_sites_solution_primary direct
_audit_creation_date 2015-07-23
_audit_creation_method
;
Olex2 1.2
(compiled 2015.01.26 svn.r3150 for OlexSys, GUI svn.r4998)
;
_audit_update_record
;
2015-12-02 deposited with the CCDC.
2016-03-17 downloaded from the CCDC.
;
_cell_angle_alpha 90
_cell_angle_beta 100.903(3)
_cell_angle_gamma 90
_cell_formula_units_Z 2
_cell_length_a 18.8248(10)
_cell_length_b 4.6921(3)
_cell_length_c 21.4035(11)
_cell_measurement_reflns_used 9972
_cell_measurement_temperature 105
_cell_measurement_theta_max 60.612
_cell_measurement_theta_min 3.660
_cell_volume 1856.40(18)
_computing_cell_refinement 'SAINT v8.34A (Bruker, 2013)'
_computing_data_collection
;
APEX 2 (2013) Bruker AXS Inc., Madison, WI 53719-1173.
;
_computing_data_reduction 'SAINT v8.34A (Bruker, 2013)'
_computing_molecular_graphics 'Olex2 (Dolomanov et al., 2009)'
_computing_publication_material 'Olex2 (Dolomanov et al., 2009)'
_computing_structure_refinement 'XL (Sheldrick, 2008)'
_computing_structure_solution 'XT (Sheldrick, 2015)'
_diffrn_ambient_temperature 105
_diffrn_detector 'CMOS Area detector'
_diffrn_detector_area_resol_mean 10.24
_diffrn_detector_type 'Bruker Photon 100 CMOS Detector'
_diffrn_measured_fraction_theta_full 0.996
_diffrn_measured_fraction_theta_max 0.993
_diffrn_measurement_device 'k-geometry diffractometer'
_diffrn_measurement_device_type 'Bruker Venture Metaljet'
_diffrn_measurement_method '\w and \f scans'
_diffrn_radiation_collimation 'Focusing mirrors'
_diffrn_radiation_monochromator 'Helios MX Mirror Optics'
_diffrn_radiation_probe x-ray
_diffrn_radiation_type GaK\a
_diffrn_radiation_wavelength 1.34139
_diffrn_reflns_av_R_equivalents 0.0669
_diffrn_reflns_av_unetI/netI 0.0473
_diffrn_reflns_Laue_measured_fraction_full 0.996
_diffrn_reflns_Laue_measured_fraction_max 0.993
_diffrn_reflns_limit_h_max 24
_diffrn_reflns_limit_h_min -24
_diffrn_reflns_limit_k_max 6
_diffrn_reflns_limit_k_min -5
_diffrn_reflns_limit_l_max 27
_diffrn_reflns_limit_l_min -27
_diffrn_reflns_number 30967
_diffrn_reflns_point_group_measured_fraction_full 0.996
_diffrn_reflns_point_group_measured_fraction_max 0.993
_diffrn_reflns_theta_full 53.594
_diffrn_reflns_theta_max 60.594
_diffrn_reflns_theta_min 3.659
_diffrn_source 'Metal Jet'
_diffrn_source_target Ga
_diffrn_source_type 'Gallium Liquid Metal Jet Source'
_exptl_absorpt_coefficient_mu 0.373
_exptl_absorpt_correction_T_max 0.7519
_exptl_absorpt_correction_T_min 0.5763
_exptl_absorpt_correction_type multi-scan
_exptl_absorpt_process_details
;
SADABS-2014/5 (Bruker,2014/5) was used for absorption correction.
wR2(int) was 0.1190 before and 0.0757 after correction.
The Ratio of minimum to maximum transmission is 0.7665.
The \l/2 correction factor is 0.00150.
;
_exptl_crystal_colour red
_exptl_crystal_colour_primary red
_exptl_crystal_density_diffrn 1.182
_exptl_crystal_description NEEDLE
_exptl_crystal_F_000 724
_exptl_crystal_recrystallization_method 'Re-crystallisation from solvent: ethylacetate'
_exptl_crystal_size_max 0.4
_exptl_crystal_size_mid 0.02
_exptl_crystal_size_min 0.02
_refine_diff_density_max 0.289
_refine_diff_density_min -0.186
_refine_diff_density_rms 0.041
_refine_ls_extinction_method none
_refine_ls_goodness_of_fit_ref 1.013
_refine_ls_hydrogen_treatment constr
_refine_ls_matrix_type full
_refine_ls_number_parameters 218
_refine_ls_number_reflns 4222
_refine_ls_number_restraints 0
_refine_ls_restrained_S_all 1.013
_refine_ls_R_factor_all 0.0680
_refine_ls_R_factor_gt 0.0446
_refine_ls_shift/su_max 0.001
_refine_ls_shift/su_mean 0.000
_refine_ls_structure_factor_coef Fsqd
_refine_ls_weighting_details 'w=1/[\s^2^(Fo^2^)+(0.0572P)^2^+0.4714P] where P=(Fo^2^+2Fc^2^)/3'
_refine_ls_weighting_scheme calc
_refine_ls_wR_factor_gt 0.1100
_refine_ls_wR_factor_ref 0.1234
_reflns_Friedel_coverage 0.000
_reflns_number_gt 3087
_reflns_number_total 4222
_reflns_threshold_expression 'I > 2\s(I)'
_cod_data_source_file c6ce00383d2.cif
_cod_data_source_block pere60
_cod_depositor_comments
;
The following automatic conversions were performed:

'_diffrn_radiation_probe' value 'X-ray' changed to 'x-ray' according
to
/usr/data/users/saulius/crontab/automatic-downloads/rss-feeds/RSC/lib/dictionaries/cif_core.dic
dictionary named 'cif_core.dic' version 2.4.2 from 2011-04-26.

Automatic conversion script
Id: cif_fix_values 4268 2015-11-12 08:31:59Z antanas 

 Adding full bibliography for 7224608--7224609.cif.
;
_cod_database_code 7224609
_shelx_space_group_comment
;
The symmetry employed for this shelxl refinement is uniquely defined
by the following loop, which should always be used as a source of
symmetry information in preference to the above space-group names.
They are only intended as comments.
;
_shelx_estimated_absorpt_t_max 0.993
_shelx_estimated_absorpt_t_min 0.865
_olex2_refinement_description
;
1. Fixed Uiso
 At 1.2 times of:
  All C(H) groups, All C(H,H) groups
 At 1.5 times of:
  All C(H,H,H) groups
2.a Secondary CH2 refined with riding coordinates:
 C8(H8A,H8B), C9(H9A,H9B), C10(H10A,H10B), C11(H11A,H11B), C12(H12A,H12B),
 C13(H13A,H13B), C14(H14A,H14B), C15(H15A,H15B), C16(H16A,H16B), C17(H17A,H17B),
  C18(H18A,H18B), C19(H19A,H19B), C20(H20A,H20B)
2.b Aromatic/amide H refined with riding coordinates:
 C5(H5), C6(H6), C7(H7)
2.c Idealised Me refined as rotating group:
 C21(H21A,H21B,H21C)
;
_shelx_shelxl_version_number 2014/7
_olex2_submission_special_instructions 'No special instructions were received'

loop_
_space_group_symop_operation_xyz
'x, y, z'
'-x, y+1/2, -z+1/2'
'-x, -y, -z'
'x, -y-1/2, z-1/2'

loop_
_atom_site_label
_atom_site_type_symbol
_atom_site_fract_x
_atom_site_fract_y
_atom_site_fract_z
_atom_site_U_iso_or_equiv
_atom_site_adp_type
_atom_site_occupancy
_atom_site_site_symmetry_order
_atom_site_calc_flag
_atom_site_refinement_flags_posn
O1 O 0.85584(5) 1.0591(2) 1.03450(4) 0.0321(2) Uani 1 1 d .
O2 O 0.92971(5) 0.3759(2) 0.86248(4) 0.0347(3) Uani 1 1 d .
N1 N 0.90280(6) 0.7710(2) 0.96353(5) 0.0282(3) Uani 1 1 d .
C1 C 0.90761(7) 0.9865(3) 1.01122(6) 0.0282(3) Uani 1 1 d .
C2 C 0.98236(7) 1.0787(3) 1.02066(6) 0.0272(3) Uani 1 1 d .
C3 C 0.96883(7) 0.7354(3) 0.94414(6) 0.0273(3) Uani 1 1 d .
C4 C 0.98384(7) 0.5405(3) 0.89683(6) 0.0287(3) Uani 1 1 d .
C5 C 0.96173(8) 0.2150(3) 0.82227(6) 0.0366(4) Uani 1 1 d .
H5 H 0.9371 0.0799 0.7929 0.044 Uiso 1 1 calc R
C6 C 1.03283(8) 0.2734(3) 0.82983(6) 0.0359(3) Uani 1 1 d .
H6 H 1.0664 0.1898 0.8073 0.043 Uiso 1 1 calc R
C7 C 1.04783(8) 0.4847(3) 0.87811(6) 0.0324(3) Uani 1 1 d .
H7 H 1.0934 0.5701 0.8942 0.039 Uiso 1 1 calc R
C8 C 0.83398(7) 0.6282(3) 0.93952(6) 0.0299(3) Uani 1 1 d .
H8A H 0.8061 0.6138 0.9743 0.036 Uiso 1 1 calc R
H8B H 0.8437 0.4321 0.9262 0.036 Uiso 1 1 calc R
C9 C 0.78860(7) 0.7837(3) 0.88351(6) 0.0316(3) Uani 1 1 d .
H9A H 0.7716 0.9664 0.8986 0.038 Uiso 1 1 calc R
H9B H 0.8193 0.8282 0.8520 0.038 Uiso 1 1 calc R
C10 C 0.72345(7) 0.6118(3) 0.85122(6) 0.0304(3) Uani 1 1 d .
H10A H 0.6933 0.5642 0.8830 0.036 Uiso 1 1 calc R
H10B H 0.7405 0.4307 0.8354 0.036 Uiso 1 1 calc R
C11 C 0.67712(7) 0.7701(3) 0.79575(6) 0.0310(3) Uani 1 1 d .
H11A H 0.6532 0.9326 0.8129 0.037 Uiso 1 1 calc R
H11B H 0.7092 0.8489 0.7683 0.037 Uiso 1 1 calc R
C12 C 0.61936(7) 0.5881(3) 0.75494(6) 0.0312(3) Uani 1 1 d .
H12A H 0.5863 0.5137 0.7819 0.037 Uiso 1 1 calc R
H12B H 0.6429 0.4227 0.7386 0.037 Uiso 1 1 calc R
C13 C 0.57510(7) 0.7482(3) 0.69885(6) 0.0311(3) Uani 1 1 d .
H13A H 0.5487 0.9049 0.7154 0.037 Uiso 1 1 calc R
H13B H 0.6086 0.8351 0.6738 0.037 Uiso 1 1 calc R
C14 C 0.52091(7) 0.5631(3) 0.65496(6) 0.0329(3) Uani 1 1 d .
H14A H 0.5473 0.4056 0.6386 0.039 Uiso 1 1 calc R
H14B H 0.4872 0.4773 0.6800 0.039 Uiso 1 1 calc R
C15 C 0.47716(7) 0.7231(3) 0.59879(6) 0.0321(3) Uani 1 1 d .
H15A H 0.5109 0.8112 0.5741 0.039 Uiso 1 1 calc R
H15B H 0.4502 0.8788 0.6151 0.039 Uiso 1 1 calc R
C16 C 0.42374(7) 0.5368(3) 0.55448(6) 0.0335(3) Uani 1 1 d .
H16A H 0.4507 0.3816 0.5380 0.040 Uiso 1 1 calc R
H16B H 0.3902 0.4481 0.5792 0.040 Uiso 1 1 calc R
C17 C 0.37969(7) 0.6965(3) 0.49841(6) 0.0330(3) Uani 1 1 d .
H17A H 0.4132 0.7902 0.4744 0.040 Uiso 1 1 calc R
H17B H 0.3514 0.8477 0.5148 0.040 Uiso 1 1 calc R
C18 C 0.32802(7) 0.5068(3) 0.45320(6) 0.0326(3) Uani 1 1 d .
H18A H 0.3562 0.3535 0.4374 0.039 Uiso 1 1 calc R
H18B H 0.2939 0.4157 0.4771 0.039 Uiso 1 1 calc R
C19 C 0.28490(7) 0.6651(3) 0.39655(6) 0.0327(3) Uani 1 1 d .
H19A H 0.3189 0.7660 0.3741 0.039 Uiso 1 1 calc R
H19B H 0.2543 0.8103 0.4122 0.039 Uiso 1 1 calc R
C20 C 0.23687(7) 0.4713(3) 0.34962(6) 0.0338(3) Uani 1 1 d .
H20A H 0.2023 0.3726 0.3718 0.041 Uiso 1 1 calc R
H20B H 0.2673 0.3244 0.3344 0.041 Uiso 1 1 calc R
C21 C 0.19465(8) 0.6311(4) 0.29250(6) 0.0382(4) Uani 1 1 d .
H21A H 0.1679 0.4945 0.2622 0.057 Uiso 1 1 calc GR
H21B H 0.2283 0.7388 0.2718 0.057 Uiso 1 1 calc GR
H21C H 0.1606 0.7628 0.3068 0.057 Uiso 1 1 calc GR

loop_
_atom_site_aniso_label
_atom_site_aniso_U_11
_atom_site_aniso_U_22
_atom_site_aniso_U_33
_atom_site_aniso_U_23
_atom_site_aniso_U_13
_atom_site_aniso_U_12
O1 0.0283(5) 0.0451(6) 0.0258(5) -0.0003(4) 0.0125(4) 0.0013(4)
O2 0.0344(5) 0.0439(6) 0.0260(5) -0.0065(4) 0.0062(4) 0.0013(4)
N1 0.0255(6) 0.0388(7) 0.0216(5) -0.0001(5) 0.0075(4) -0.0005(5)
C1 0.0299(7) 0.0373(8) 0.0187(6) 0.0033(6) 0.0080(5) 0.0010(6)
C2 0.0282(7) 0.0370(8) 0.0185(6) 0.0023(5) 0.0094(5) 0.0016(6)
C3 0.0274(6) 0.0374(8) 0.0184(6) 0.0038(5) 0.0076(5) 0.0017(6)
C4 0.0307(7) 0.0367(8) 0.0190(6) 0.0020(6) 0.0056(5) 0.0002(6)
C5 0.0455(9) 0.0414(9) 0.0235(7) -0.0051(6) 0.0078(6) 0.0062(7)
C6 0.0427(8) 0.0433(9) 0.0248(7) 0.0007(6) 0.0141(6) 0.0062(7)
C7 0.0357(7) 0.0398(8) 0.0240(7) 0.0005(6) 0.0116(6) 0.0007(6)
C8 0.0275(7) 0.0392(8) 0.0242(6) 0.0011(6) 0.0078(5) -0.0021(6)
C9 0.0294(7) 0.0394(8) 0.0263(7) 0.0017(6) 0.0062(5) -0.0022(6)
C10 0.0288(7) 0.0399(8) 0.0237(7) 0.0008(6) 0.0083(5) -0.0016(6)
C11 0.0293(7) 0.0402(8) 0.0245(7) 0.0011(6) 0.0073(5) -0.0012(6)
C12 0.0292(7) 0.0420(9) 0.0232(7) 0.0020(6) 0.0069(5) -0.0016(6)
C13 0.0298(7) 0.0415(9) 0.0231(7) 0.0011(6) 0.0078(5) -0.0004(6)
C14 0.0310(7) 0.0450(9) 0.0234(7) 0.0018(6) 0.0071(5) -0.0025(6)
C15 0.0308(7) 0.0437(9) 0.0232(7) 0.0005(6) 0.0086(6) -0.0002(6)
C16 0.0333(7) 0.0448(9) 0.0233(7) 0.0017(6) 0.0077(6) -0.0024(6)
C17 0.0322(7) 0.0450(9) 0.0227(7) 0.0008(6) 0.0072(6) -0.0013(6)
C18 0.0318(7) 0.0443(9) 0.0230(7) 0.0014(6) 0.0082(5) -0.0014(6)
C19 0.0303(7) 0.0458(9) 0.0235(7) 0.0018(6) 0.0088(5) -0.0005(6)
C20 0.0312(7) 0.0482(9) 0.0237(7) 0.0003(6) 0.0101(5) -0.0010(6)
C21 0.0336(8) 0.0571(10) 0.0248(7) 0.0002(7) 0.0080(6) 0.0001(7)

loop_
_atom_type_symbol
_atom_type_description
_atom_type_scat_dispersion_real
_atom_type_scat_dispersion_imag
_atom_type_scat_source
C C 0.0150 0.0070 'International Tables Vol C Tables 4.2.6.8 and 6.1.1.4'
H H 0.0000 0.0000 'International Tables Vol C Tables 4.2.6.8 and 6.1.1.4'
N N 0.0250 0.0140 'International Tables Vol C Tables 4.2.6.8 and 6.1.1.4'
O O 0.0410 0.0250 'International Tables Vol C Tables 4.2.6.8 and 6.1.1.4'

loop_
_geom_angle_atom_site_label_1
_geom_angle_atom_site_label_2
_geom_angle_atom_site_label_3
_geom_angle
_geom_angle_site_symmetry_1
_geom_angle_site_symmetry_3
C5 O2 C4 106.04(11) . .
C1 N1 C8 120.53(11) . .
C3 N1 C1 111.02(11) . .
C3 N1 C8 128.40(11) . .
O1 C1 N1 122.72(12) . .
O1 C1 C2 133.41(13) . .
N1 C1 C2 103.86(11) . .
C2 C2 C1 108.43(15) 3_777 .
C3 C2 C1 142.37(12) 3_777 .
C3 C2 C2 109.20(14) 3_777 3_777
N1 C3 C4 126.44(12) . .
C2 C3 N1 107.48(11) 3_777 .
C2 C3 C4 126.08(12) 3_777 .
O2 C4 C3 120.76(11) . .
C7 C4 O2 109.93(12) . .
C7 C4 C3 129.31(13) . .
O2 C5 H5 124.5 . .
C6 C5 O2 111.02(13) . .
C6 C5 H5 124.5 . .
C5 C6 H6 126.7 . .
C5 C6 C7 106.60(12) . .
C7 C6 H6 126.7 . .
C4 C7 C6 106.40(13) . .
C4 C7 H7 126.8 . .
C6 C7 H7 126.8 . .
N1 C8 H8A 109.1 . .
N1 C8 H8B 109.1 . .
N1 C8 C9 112.65(11) . .
H8A C8 H8B 107.8 . .
C9 C8 H8A 109.1 . .
C9 C8 H8B 109.1 . .
C8 C9 H9A 109.0 . .
C8 C9 H9B 109.0 . .
H9A C9 H9B 107.8 . .
C10 C9 C8 112.83(12) . .
C10 C9 H9A 109.0 . .
C10 C9 H9B 109.0 . .
C9 C10 H10A 109.0 . .
C9 C10 H10B 109.0 . .
C9 C10 C11 112.85(12) . .
H10A C10 H10B 107.8 . .
C11 C10 H10A 109.0 . .
C11 C10 H10B 109.0 . .
C10 C11 H11A 108.6 . .
C10 C11 H11B 108.6 . .
H11A C11 H11B 107.6 . .
C12 C11 C10 114.49(12) . .
C12 C11 H11A 108.6 . .
C12 C11 H11B 108.6 . .
C11 C12 H12A 108.8 . .
C11 C12 H12B 108.8 . .
C11 C12 C13 113.60(12) . .
H12A C12 H12B 107.7 . .
C13 C12 H12A 108.8 . .
C13 C12 H12B 108.8 . .
C12 C13 H13A 108.7 . .
C12 C13 H13B 108.7 . .
H13A C13 H13B 107.6 . .
C14 C13 C12 114.05(12) . .
C14 C13 H13A 108.7 . .
C14 C13 H13B 108.7 . .
C13 C14 H14A 108.8 . .
C13 C14 H14B 108.8 . .
H14A C14 H14B 107.7 . .
C15 C14 C13 113.93(12) . .
C15 C14 H14A 108.8 . .
C15 C14 H14B 108.8 . .
C14 C15 H15A 108.8 . .
C14 C15 H15B 108.8 . .
C14 C15 C16 113.85(12) . .
H15A C15 H15B 107.7 . .
C16 C15 H15A 108.8 . .
C16 C15 H15B 108.8 . .
C15 C16 H16A 108.8 . .
C15 C16 H16B 108.8 . .
H16A C16 H16B 107.7 . .
C17 C16 C15 113.98(12) . .
C17 C16 H16A 108.8 . .
C17 C16 H16B 108.8 . .
C16 C17 H17A 108.8 . .
C16 C17 H17B 108.8 . .
C16 C17 C18 113.64(13) . .
H17A C17 H17B 107.7 . .
C18 C17 H17A 108.8 . .
C18 C17 H17B 108.8 . .
C17 C18 H18A 108.8 . .
C17 C18 H18B 108.8 . .
H18A C18 H18B 107.7 . .
C19 C18 C17 113.70(12) . .
C19 C18 H18A 108.8 . .
C19 C18 H18B 108.8 . .
C18 C19 H19A 108.9 . .
C18 C19 H19B 108.9 . .
C18 C19 C20 113.35(13) . .
H19A C19 H19B 107.7 . .
C20 C19 H19A 108.9 . .
C20 C19 H19B 108.9 . .
C19 C20 H20A 109.0 . .
C19 C20 H20B 109.0 . .
C19 C20 C21 113.02(13) . .
H20A C20 H20B 107.8 . .
C21 C20 H20A 109.0 . .
C21 C20 H20B 109.0 . .
C20 C21 H21A 109.5 . .
C20 C21 H21B 109.5 . .
C20 C21 H21C 109.5 . .
H21A C21 H21B 109.5 . .
H21A C21 H21C 109.5 . .
H21B C21 H21C 109.5 . .

loop_
_geom_bond_atom_site_label_1
_geom_bond_atom_site_label_2
_geom_bond_distance
_geom_bond_site_symmetry_2
O1 C1 1.2237(16) .
O2 C4 1.3756(17) .
O2 C5 1.3675(16) .
N1 C1 1.4274(18) .
N1 C3 1.3931(16) .
N1 C8 1.4629(17) .
C1 C2 1.4493(18) .
C2 C2 1.411(2) 3_777
C2 C3 1.3825(19) 3_777
C3 C2 1.3824(19) 3_777
C3 C4 1.4314(18) .
C4 C7 1.3648(18) .
C5 H5 0.9500 .
C5 C6 1.346(2) .
C6 H6 0.9500 .
C6 C7 1.421(2) .
C7 H7 0.9500 .
C8 H8A 0.9900 .
C8 H8B 0.9900 .
C8 C9 1.5206(19) .
C9 H9A 0.9900 .
C9 H9B 0.9900 .
C9 C10 1.5206(19) .
C10 H10A 0.9900 .
C10 H10B 0.9900 .
C10 C11 1.5266(19) .
C11 H11A 0.9900 .
C11 H11B 0.9900 .
C11 C12 1.5216(19) .
C12 H12A 0.9900 .
C12 H12B 0.9900 .
C12 C13 1.5237(19) .
C13 H13A 0.9900 .
C13 H13B 0.9900 .
C13 C14 1.5218(19) .
C14 H14A 0.9900 .
C14 H14B 0.9900 .
C14 C15 1.5208(19) .
C15 H15A 0.9900 .
C15 H15B 0.9900 .
C15 C16 1.5213(19) .
C16 H16A 0.9900 .
C16 H16B 0.9900 .
C16 C17 1.5207(19) .
C17 H17A 0.9900 .
C17 H17B 0.9900 .
C17 C18 1.5228(19) .
C18 H18A 0.9900 .
C18 H18B 0.9900 .
C18 C19 1.5194(19) .
C19 H19A 0.9900 .
C19 H19B 0.9900 .
C19 C20 1.520(2) .
C20 H20A 0.9900 .
C20 H20B 0.9900 .
C20 C21 1.523(2) .
C21 H21A 0.9800 .
C21 H21B 0.9800 .
C21 H21C 0.9800 .

loop_
_geom_torsion_atom_site_label_1
_geom_torsion_atom_site_label_2
_geom_torsion_atom_site_label_3
_geom_torsion_atom_site_label_4
_geom_torsion
_geom_torsion_site_symmetry_1
_geom_torsion_site_symmetry_4
O1 C1 C2 C2 -178.84(15) . 3_777
O1 C1 C2 C3 1.6(3) . 3_777
O2 C4 C7 C6 -0.28(15) . .
O2 C5 C6 C7 0.21(17) . .
N1 C1 C2 C2 0.38(17) . 3_777
N1 C1 C2 C3 -179.21(17) . 3_777
N1 C3 C4 O2 4.0(2) . .
N1 C3 C4 C7 -176.16(14) . .
N1 C8 C9 C10 170.12(11) . .
C1 N1 C3 C2 1.09(15) . 3_777
C1 N1 C3 C4 -179.40(12) . .
C1 N1 C8 C9 88.43(14) . .
C2 C3 C4 O2 -176.61(12) 3_777 .
C2 C3 C4 C7 3.3(2) 3_777 .
C3 N1 C1 O1 178.43(12) . .
C3 N1 C1 C2 -0.90(14) . .
C3 N1 C8 C9 -88.69(16) . .
C3 C4 C7 C6 179.83(13) . .
C4 O2 C5 C6 -0.38(15) . .
C5 O2 C4 C3 -179.70(12) . .
C5 O2 C4 C7 0.41(15) . .
C5 C6 C7 C4 0.05(16) . .
C8 N1 C1 O1 0.84(19) . .
C8 N1 C1 C2 -178.49(11) . .
C8 N1 C3 C2 178.44(12) . 3_777
C8 N1 C3 C4 -2.1(2) . .
C8 C9 C10 C11 178.95(11) . .
C9 C10 C11 C12 169.71(11) . .
C10 C11 C12 C13 -178.46(11) . .
C11 C12 C13 C14 175.76(11) . .
C12 C13 C14 C15 -179.63(11) . .
C13 C14 C15 C16 179.21(11) . .
C14 C15 C16 C17 179.76(11) . .
C15 C16 C17 C18 178.23(11) . .
C16 C17 C18 C19 -179.01(11) . .
C17 C18 C19 C20 176.50(11) . .
C18 C19 C20 C21 -179.18(11) . .
